data_7237825
loop_
_publ_author_name
'Gao, Ji-Xing'
'Hua, Xiu-Ni'
'Chen, Xiao-Gang'
'Liao, Wei-Qiang'

_publ_section_title
;
 A high temperature optic-electric duple switching organic ionic compound:
 1,4,7-triazoniacyclononane tetrafluoroborate dichloride
;
_journal_issue 18
_journal_name_full 'Journal of Materials Chemistry C'
_journal_page_first 5348
_journal_paper_doi 10.1039/C9TC01661A
_journal_volume 7
_journal_year 2019
_chemical_formula_moiety 'B F4, 3(C2 H6 N), 2(Cl)'
_chemical_formula_sum 'C6 H18 B Cl2 F4 N3'
_chemical_formula_weight 289.94
_space_group_crystal_system hexagonal
_space_group_IT_number 194
_space_group_name_Hall '-P 6c 2c'
_space_group_name_H-M_alt 'P 63/m m c'
_atom_sites_solution_hydrogens difmap
_audit_creation_method SHELXL-2014/7
_audit_update_record
;
2019-03-09 deposited with the CCDC.	2019-04-10 downloaded from the CCDC.
;
_cell_angle_alpha 90
_cell_angle_beta 90
_cell_angle_gamma 120
_cell_formula_units_Z 2
_cell_length_a 8.1276(7)
_cell_length_b 8.1276(7)
_cell_length_c 10.5327(13)
_cell_measurement_reflns_used 1742
_cell_measurement_temperature 413(2)
_cell_measurement_theta_max 28.9430
_cell_measurement_theta_min 2.8590
_cell_volume 602.55(10)
_computing_cell_refinement 'CrysAlisPro 1.171.39.46 (Rigaku OD, 2018)'
_computing_data_collection 'CrysAlisPro 1.171.39.46 (Rigaku OD, 2018)'
_computing_data_reduction 'CrysAlisPro 1.171.39.46 (Rigaku OD, 2018)'
_computing_molecular_graphics 'DIAMOND (Brandenburg & Putz, 2005)'
_computing_publication_material 'SHELXL-2014/7 (Sheldrick, 2014)'
_computing_structure_refinement 'SHELXL-2014/7 (Sheldrick, 2014)'
_computing_structure_solution 'SHELXL-2014/7 (Sheldrick, 2014)'
_diffrn_ambient_temperature 413(2)
_diffrn_measured_fraction_theta_full 0.992
_diffrn_measured_fraction_theta_max 0.993
_diffrn_measurement_device_type 'XtaLAB Synergy R, DW system, HyPix'
_diffrn_measurement_method 'four-circle diffractometer'
_diffrn_radiation_type MoK\a
_diffrn_radiation_wavelength 0.71073
_diffrn_reflns_av_R_equivalents 0.0381
_diffrn_reflns_av_unetI/netI 0.0216
_diffrn_reflns_Laue_measured_fraction_full 0.992
_diffrn_reflns_Laue_measured_fraction_max 0.993
_diffrn_reflns_limit_h_max 10
_diffrn_reflns_limit_h_min -10
_diffrn_reflns_limit_k_max 10
_diffrn_reflns_limit_k_min -7
_diffrn_reflns_limit_l_max 11
_diffrn_reflns_limit_l_min -13
_diffrn_reflns_number 2370
_diffrn_reflns_point_group_measured_fraction_full 0.992
_diffrn_reflns_point_group_measured_fraction_max 0.993
_diffrn_reflns_theta_full 25.242
_diffrn_reflns_theta_max 26.987
_diffrn_reflns_theta_min 2.894
_diffrn_source 'Rotating-anode X-ray tube'
_exptl_absorpt_coefficient_mu 0.567
_exptl_absorpt_correction_T_max 0.863
_exptl_absorpt_correction_T_min 0.858
_exptl_absorpt_correction_type multi-scan
_exptl_absorpt_process_details 'CrysAlisPro 1.171.39.46 (Rigaku OD, 2018)'
_exptl_crystal_colour Colourless
_exptl_crystal_density_diffrn 1.598
_exptl_crystal_description Block
_exptl_crystal_F_000 300
_exptl_crystal_size_max 0.270
_exptl_crystal_size_mid 0.260
_exptl_crystal_size_min 0.260
_refine_diff_density_max 0.602
_refine_diff_density_min -0.983
_refine_diff_density_rms 0.146
_refine_ls_extinction_method none
_refine_ls_goodness_of_fit_ref 1.959
_refine_ls_hydrogen_treatment refU
_refine_ls_matrix_type full
_refine_ls_number_parameters 34
_refine_ls_number_reflns 286
_refine_ls_number_restraints 30
_refine_ls_restrained_S_all 1.938
_refine_ls_R_factor_all 0.1203
_refine_ls_R_factor_gt 0.1161
_refine_ls_shift/su_max 0.000
_refine_ls_shift/su_mean 0.000
_refine_ls_structure_factor_coef Fsqd
_refine_ls_weighting_details 'w=1/[\s^2^(Fo^2^)+(0.2000P)^2^] where P=(Fo^2^+2Fc^2^)/3'
_refine_ls_weighting_scheme calc
_refine_ls_wR_factor_gt 0.3897
_refine_ls_wR_factor_ref 0.3973
_reflns_Friedel_coverage 0.000
_reflns_number_gt 239
_reflns_number_total 286
_reflns_threshold_expression 'I > 2\s(I)'
_cod_data_source_file c9tc01661a2.cif
_cod_data_source_block P63mmc
_cod_original_cell_volume 602.55(13)
_cod_database_code 7237825
_shelx_shelxl_version_number 2014/7
_shelx_space_group_comment
;
The symmetry employed for this shelxl refinement is uniquely defined
by the following loop, which should always be used as a source of
symmetry information in preference to the above space-group names.
They are only intended as comments.
;
_shelx_estimated_absorpt_t_min 0.862
_shelx_estimated_absorpt_t_max 0.867

loop_
_space_group_symop_operation_xyz
'x, y, z'
'-y, x-y, z'
'-x+y, -x, z'
'-x, -y, z+1/2'
'y, -x+y, z+1/2'
'x-y, x, z+1/2'
'y, x, -z'
'x-y, -y, -z'
'-x, -x+y, -z'
'-y, -x, -z+1/2'
'-x+y, y, -z+1/2'
'x, x-y, -z+1/2'
'-x, -y, -z'
'y, -x+y, -z'
'x-y, x, -z'
'x, y, -z-1/2'
'-y, x-y, -z-1/2'
'-x+y, -x, -z-1/2'
'-y, -x, z'
'-x+y, y, z'
'x, x-y, z'
'y, x, z-1/2'
'x-y, -y, z-1/2'
'-x, -x+y, z-1/2'

loop_
_atom_site_label
_atom_site_type_symbol
_atom_site_fract_x
_atom_site_fract_y
_atom_site_fract_z
_atom_site_U_iso_or_equiv
_atom_site_adp_type
_atom_site_occupancy
_atom_site_site_symmetry_order
_atom_site_calc_flag
_atom_site_refinement_flags_posn
_atom_site_refinement_flags_adp
_atom_site_refinement_flags_occupancy
Cl1 Cl 0.6667 0.3333 0.07256(17) 0.0622(16) Uani 1 6 d S T P
B1 B 1.0000 1.0000 0.0000 0.133(8) Uani 1 12 d DS TU P
F1 F 1.0000 1.0000 0.1292(15) 0.171(6) Uani 1 6 d DS TU P
F2 F 0.9026(10) 0.805(2) 0.020(2) 0.143(6) Uani 0.3333 2 d DS TU P
C1 C 0.2931(11) 0.4047(11) 0.260(3) 0.109(7) Uani 0.5 1 d D . P
H1A H 0.3207 0.4521 0.3453 0.3(3) Uiso 0.5 1 d R . P
H1B H 0.2767 0.2792 0.2500 0.072(18) Uiso 1 2 d R . P
N1 N 0.4558(6) 0.5442(6) 0.1820(9) 0.064(3) Uani 0.5 2 d DS T P
H1C H 0.4110 0.5890 0.1210 0.11(6) Uiso 0.5 2 d R . P
H1D H 0.5137 0.4863 0.1457 0.4(6) Uiso 0.5 2 d R . P

loop_
_atom_site_aniso_label
_atom_site_aniso_U_11
_atom_site_aniso_U_22
_atom_site_aniso_U_33
_atom_site_aniso_U_23
_atom_site_aniso_U_13
_atom_site_aniso_U_12
Cl1 0.0690(19) 0.0690(19) 0.048(2) 0.000 0.000 0.0345(9)
B1 0.136(9) 0.136(9) 0.129(14) 0.000 0.000 0.068(5)
F1 0.182(9) 0.182(9) 0.149(14) 0.000 0.000 0.091(4)
F2 0.184(11) 0.110(9) 0.111(13) 0.018(8) 0.009(4) 0.055(5)
C1 0.057(4) 0.047(3) 0.21(2) 0.023(13) -0.030(14) 0.020(3)
N1 0.084(6) 0.084(6) 0.058(6) -0.0015(14) 0.0015(14) 0.069(7)

loop_
_atom_type_symbol
_atom_type_description
_atom_type_scat_dispersion_real
_atom_type_scat_dispersion_imag
_atom_type_scat_source
C C 0.0033 0.0016 'International Tables Vol C Tables 4.2.6.8 and 6.1.1.4'
H H 0.0000 0.0000 'International Tables Vol C Tables 4.2.6.8 and 6.1.1.4'
B B 0.0013 0.0007 'International Tables Vol C Tables 4.2.6.8 and 6.1.1.4'
N N 0.0061 0.0033 'International Tables Vol C Tables 4.2.6.8 and 6.1.1.4'
F F 0.0171 0.0103 'International Tables Vol C Tables 4.2.6.8 and 6.1.1.4'
Cl Cl 0.1484 0.1585 'International Tables Vol C Tables 4.2.6.8 and 6.1.1.4'

loop_
_geom_angle_atom_site_label_1
_geom_angle_atom_site_label_2
_geom_angle_atom_site_label_3
_geom_angle
_geom_angle_site_symmetry_1
_geom_angle_site_symmetry_3
F1 B1 F1 180.0 . 13_775
F1 B1 F2 98.6(9) . 14_565
F1 B1 F2 81.4(9) 13_775 14_565
F1 B1 F2 81.4(9) . 2_765
F1 B1 F2 98.6(9) 13_775 2_765
F2 B1 F2 180.0(7) 14_565 2_765
F1 B1 F2 98.6(9) . 13_775
F1 B1 F2 81.4(9) 13_775 13_775
F2 B1 F2 117.8(5) 14_565 13_775
F2 B1 F2 62.2(5) 2_765 13_775
F1 B1 F2 81.4(9) . .
F1 B1 F2 98.6(9) 13_775 .
F2 B1 F2 62.2(5) 14_565 .
F2 B1 F2 117.8(5) 2_765 .
F2 B1 F2 180.0 13_775 .
F1 B1 F2 98.6(9) . 15_655
F1 B1 F2 81.4(9) 13_775 15_655
F2 B1 F2 117.8(5) 14_565 15_655
F2 B1 F2 62.2(5) 2_765 15_655
F2 B1 F2 117.8(5) 13_775 15_655
F2 B1 F2 62.2(5) . 15_655
F1 B1 F2 81.4(9) . 3_675
F1 B1 F2 98.6(9) 13_775 3_675
F2 B1 F2 62.2(5) 14_565 3_675
F2 B1 F2 117.8(5) 2_765 3_675
F2 B1 F2 62.2(5) 13_775 3_675
F2 B1 F2 117.8(5) . 3_675
F2 B1 F2 180.0 15_655 3_675
B1 F2 F2 58.9(2) . 14_565
B1 F2 F2 58.9(2) . 15_655
F2 F2 F2 111.9(15) 14_565 15_655
C1 C1 N1 116.3(13) 16_556 16_556
C1 C1 C1 90.007(8) 16_556 20
N1 C1 C1 123.1(7) 16_556 20
C1 C1 N1 56.5(10) 16_556 .
N1 C1 N1 59.8(8) 16_556 .
C1 C1 N1 120.5(5) 20 .
C1 C1 C1 82(2) 16_556 11
N1 C1 C1 127.1(16) 16_556 11
C1 C1 C1 8(2) 20 11
N1 C1 C1 115(2) . 11
C1 N1 C1 125(2) 10_665 16_556
C1 N1 N1 63.7(13) 10_665 16_556
C1 N1 N1 63.7(13) 16_556 16_556
C1 N1 C1 7(2) 10_665 19_665
C1 N1 C1 118.5(7) 16_556 19_665
N1 N1 C1 56.5(10) 16_556 19_665
C1 N1 C1 118.5(7) 10_665 .
C1 N1 C1 7(2) 16_556 .
N1 N1 C1 56.5(10) 16_556 .
C1 N1 C1 111(2) 19_665 .

loop_
_geom_bond_atom_site_label_1
_geom_bond_atom_site_label_2
_geom_bond_distance
_geom_bond_site_symmetry_2
B1 F1 1.361(16) .
B1 F1 1.361(16) 13_775
B1 F2 1.386(13) 14_565
B1 F2 1.386(13) 2_765
B1 F2 1.386(13) 13_775
B1 F2 1.387(13) .
B1 F2 1.387(13) 15_655
B1 F2 1.387(13) 3_675
F2 F2 1.433(16) 14_565
F2 F2 1.433(16) 15_655
C1 C1 0.21(6) 16_556
C1 N1 1.382(17) 16_556
C1 C1 1.476(17) 20
C1 N1 1.486(18) .
C1 C1 1.491(17) 11
N1 C1 1.382(17) 10_665
N1 C1 1.382(17) 16_556
N1 N1 1.433(19) 16_556
N1 C1 1.486(18) 19_665

loop_
_geom_torsion_atom_site_label_1
_geom_torsion_atom_site_label_2
_geom_torsion_atom_site_label_3
_geom_torsion_atom_site_label_4
_geom_torsion
_geom_torsion_site_symmetry_1
_geom_torsion_site_symmetry_4
F1 B1 F2 F2 104.6(15) . 14_565
F1 B1 F2 F2 -75.4(15) 13_775 14_565
F2 B1 F2 F2 180.000(0) 2_765 14_565
F2 B1 F2 F2 -151(3) 15_655 14_565
F2 B1 F2 F2 29(3) 3_675 14_565
F1 B1 F2 F2 -104.6(15) . 15_655
F1 B1 F2 F2 75.4(15) 13_775 15_655
F2 B1 F2 F2 151(3) 14_565 15_655
F2 B1 F2 F2 -29(3) 2_765 15_655
F2 B1 F2 F2 180.000(2) 3_675 15_655
C1 C1 N1 C1 164.6(13) 16_556 10_665
N1 C1 N1 C1 -15.4(13) 16_556 10_665
C1 C1 N1 C1 97.6(9) 20 10_665
C1 C1 N1 C1 104(2) 11 10_665
N1 C1 N1 C1 179.993(7) 16_556 16_556
C1 C1 N1 C1 -67.0(8) 20 16_556
C1 C1 N1 C1 -60(3) 11 16_556
C1 C1 N1 N1 -179.993(6) 16_556 16_556
C1 C1 N1 N1 113.0(8) 20 16_556
C1 C1 N1 N1 120(3) 11 16_556
C1 C1 N1 C1 166.5(10) 16_556 19_665
N1 C1 N1 C1 -13.5(10) 16_556 19_665
C1 C1 N1 C1 99.5(10) 20 19_665
C1 C1 N1 C1 106(3) 11 19_665
